data_7220021
loop_
_publ_author_name
'Bujak, Maciej'
'Podsiad\/lo, Marcin'
'Katrusiak, Andrzej'

_publ_section_title
;
 Relations between compression and thermal contraction in
 1,2,4-trichlorobenzene and melting of trichlorobenzene isomers
;
_journal_issue 18
_journal_name_full CrystEngComm
_journal_page_first 3446
_journal_paper_doi 10.1039/C4CE02289K
_journal_volume 17
_journal_year 2015
_chemical_formula_moiety 'C6 H3 Cl3'
_chemical_formula_sum 'C6 H3 Cl3'
_chemical_formula_weight 181.43
_chemical_melting_point 290.07
_chemical_name_systematic
; 
 1,2,4-trichlorobenzene 
;
_space_group_IT_number 14
_symmetry_cell_setting monoclinic
_symmetry_space_group_name_Hall '-P 2yn'
_symmetry_space_group_name_H-M 'P 1 21/n 1'
_atom_sites_solution_hydrogens difmap
_atom_sites_solution_primary direct
_atom_sites_solution_secondary difmap
_audit_creation_method SHELXL-97
_audit_update_record
;
2015-02-23 deposited with the CCDC.
2015-03-27 downloaded from the CCDC.
;
_cell_angle_alpha 90.00
_cell_angle_beta 93.63(5)
_cell_angle_gamma 90.00
_cell_formula_units_Z 8
_cell_length_a 3.8459(5)
_cell_length_b 26.658(3)
_cell_length_c 14.03(4)
_cell_measurement_reflns_used 2687
_cell_measurement_temperature 295(2)
_cell_measurement_theta_max 29.53
_cell_measurement_theta_min 2.71
_cell_volume 1436(4)
_computing_cell_refinement 'CrysAlisPro (Agilent Technologies, 2010)'
_computing_data_collection 'CrysAlisCCD (Oxford Diffraction, 2009)'
_computing_data_reduction 'CrysAlisPro (Agilent Technologies, 2010); REDSHABS (Katrusiak, A., 2003)'
_computing_molecular_graphics 'Mercury (Macrae at al., 2008)'
_computing_publication_material 'SHELXL-97 (Sheldrick, 2008)'
_computing_structure_refinement 'SHELXL-97 (Sheldrick, 2008)'
_computing_structure_solution 'SHELXS-97 (Sheldrick, 2008)'
_diffrn_ambient_environment 'diamond-anvil cell'
_diffrn_ambient_pressure 160000
_diffrn_ambient_temperature 295(2)
_diffrn_detector_area_resol_mean 8.1929
_diffrn_measured_fraction_theta_full 0.214
_diffrn_measured_fraction_theta_max 0.214
_diffrn_measurement_device_type 'KUMA KM-4 CCD'
_diffrn_measurement_method '\f- and \w-scans'
_diffrn_radiation_monochromator graphite
_diffrn_radiation_source 'fine-focus sealed tube'
_diffrn_radiation_type MoK\a
_diffrn_radiation_wavelength 0.71073
_diffrn_reflns_av_R_equivalents 0.1144
_diffrn_reflns_av_sigmaI/netI 0.0396
_diffrn_reflns_limit_h_max 4
_diffrn_reflns_limit_h_min -4
_diffrn_reflns_limit_k_max 31
_diffrn_reflns_limit_k_min -31
_diffrn_reflns_limit_l_max 3
_diffrn_reflns_limit_l_min -3
_diffrn_reflns_number 7085
_diffrn_reflns_theta_full 24.91
_diffrn_reflns_theta_max 24.91
_diffrn_reflns_theta_min 3.06
_exptl_absorpt_coefficient_mu 1.173
_exptl_absorpt_correction_T_max 0.73
_exptl_absorpt_correction_T_min 0.39
_exptl_absorpt_correction_type numerical
_exptl_absorpt_process_details
; 
 Correction for absorption of the diamond-anvil cell and the sample 
 were made using program REDSHABS (Katrusiak, A. (2003) REDSHABS. Adam
 Mickiewicz University Pozna\'n; Katrusiak, A. (2004) Z. Kristallogr.
 219, 461-467).
;
_exptl_crystal_colour colourless
_exptl_crystal_density_diffrn 1.678
_exptl_crystal_density_method 'not measured'
_exptl_crystal_description disc
_exptl_crystal_F_000 720
_exptl_crystal_size_max 0.42
_exptl_crystal_size_mid 0.42
_exptl_crystal_size_min 0.24
_refine_diff_density_max 0.266
_refine_diff_density_min -0.264
_refine_diff_density_rms 0.053
_refine_ls_extinction_method none
_refine_ls_goodness_of_fit_ref 1.134
_refine_ls_hydrogen_treatment constr
_refine_ls_matrix_type full
_refine_ls_number_parameters 103
_refine_ls_number_reflns 540
_refine_ls_number_restraints 56
_refine_ls_restrained_S_all 1.105
_refine_ls_R_factor_all 0.0823
_refine_ls_R_factor_gt 0.0601
_refine_ls_shift/su_max 0.000
_refine_ls_shift/su_mean 0.000
_refine_ls_structure_factor_coef Fsqd
_refine_ls_weighting_details
;  
 calc w=1/[\s\^2\^(Fo\^2\^)+(0.1157P)\^2\^+1.0915P] where
 P=(Fo\^2\^+2Fc\^2\^)/3
;
_refine_ls_weighting_scheme calc
_refine_ls_wR_factor_gt 0.1683
_refine_ls_wR_factor_ref 0.1895
_reflns_number_gt 404
_reflns_number_total 540
_reflns_threshold_expression >2sigma(I)
_cod_data_source_file c4ce02289k2.cif
_cod_data_source_block 124TCB_0.16GPa
_cod_depositor_comments 'Adding full bibliography for 7220019--7220022.cif.'
_cod_original_sg_symbol_H-M 'P 21/n'
_cod_database_code 7220021

loop_
_symmetry_equiv_pos_as_xyz
'x, y, z'
'-x+1/2, y+1/2, -z+1/2'
'-x, -y, -z'
'x-1/2, -y-1/2, z-1/2'

loop_
_atom_site_label
_atom_site_type_symbol
_atom_site_fract_x
_atom_site_fract_y
_atom_site_fract_z
_atom_site_U_iso_or_equiv
_atom_site_adp_type
_atom_site_occupancy
_atom_site_symmetry_multiplicity
_atom_site_calc_flag
_atom_site_refinement_flags
Cl11 Cl 0.7088(8) -0.03591(11) 0.1306(10) 0.076(4) Uani 1 1 d U
Cl12 Cl 0.8421(7) -0.04901(9) 0.3613(10) 0.070(4) Uani 1 1 d U
Cl14 Cl 0.3207(7) 0.13213(9) 0.4179(9) 0.073(4) Uani 1 1 d U
C11 C 0.595(3) 0.0100(4) 0.215(2) 0.048(4) Uiso 1 1 d D
C12 C 0.664(3) 0.0057(3) 0.3102(19) 0.035(3) Uiso 1 1 d D
C13 C 0.585(2) 0.0426(3) 0.371(2) 0.055(3) Uiso 1 1 d D
H13 H 0.6320 0.0381 0.4362 0.066 Uiso 1 1 calc R
C14 C 0.439(3) 0.0858(3) 0.3388(18) 0.047(4) Uiso 1 1 d D
C15 C 0.368(3) 0.0912(4) 0.2441(18) 0.038(3) Uiso 1 1 d D
H15 H 0.2639 0.1204 0.2199 0.045 Uiso 1 1 calc R
C16 C 0.448(2) 0.0538(4) 0.184(2) 0.059(3) Uiso 1 1 d D
H16 H 0.4000 0.0582 0.1192 0.071 Uiso 1 1 calc R
Cl21 Cl 0.7123(7) 0.21942(9) 0.1793(8) 0.068(4) Uani 1 1 d U
Cl22 Cl 0.3459(9) 0.32228(11) 0.1234(10) 0.078(4) Uani 1 1 d U
Cl24 Cl 0.3769(7) 0.37119(9) 0.5034(9) 0.067(4) Uani 1 1 d U
C21 C 0.619(3) 0.2622(3) 0.261(3) 0.048(3) Uiso 1 1 d D
C22 C 0.461(3) 0.3075(4) 0.243(3) 0.049(3) Uiso 1 1 d D
C23 C 0.390(2) 0.3407(4) 0.314(2) 0.042(3) Uiso 1 1 d D
H23 H 0.2783 0.3708 0.2988 0.050 Uiso 1 1 calc R
C24 C 0.480(2) 0.3298(3) 0.408(2) 0.038(3) Uiso 1 1 d D
C25 C 0.635(2) 0.2853(3) 0.435(2) 0.055(3) Uiso 1 1 d D
H25 H 0.6903 0.2773 0.4988 0.065 Uiso 1 1 calc R
C26 C 0.705(3) 0.2532(4) 0.362(2) 0.037(3) Uiso 1 1 d D
H26 H 0.8163 0.2232 0.3789 0.044 Uiso 1 1 calc R

loop_
_atom_site_aniso_label
_atom_site_aniso_U_11
_atom_site_aniso_U_22
_atom_site_aniso_U_33
_atom_site_aniso_U_23
_atom_site_aniso_U_13
_atom_site_aniso_U_12
Cl11 0.0864(18) 0.0667(17) 0.076(13) -0.017(5) 0.002(5) 0.0045(13)
Cl12 0.0846(17) 0.0502(15) 0.076(13) 0.010(4) -0.002(5) 0.0116(11)
Cl14 0.0763(17) 0.0562(15) 0.087(12) -0.028(4) 0.010(4) 0.0027(11)
Cl21 0.0725(16) 0.0539(15) 0.078(12) -0.010(4) 0.007(4) 0.0006(10)
Cl22 0.0843(19) 0.0640(17) 0.084(13) 0.002(5) 0.004(5) -0.0096(14)
Cl24 0.0740(16) 0.0563(15) 0.070(12) 0.001(4) 0.004(4) -0.0010(11)

loop_
_atom_type_symbol
_atom_type_description
_atom_type_scat_dispersion_real
_atom_type_scat_dispersion_imag
_atom_type_scat_source
C C 0.0033 0.0016 'International Tables Vol C Tables 4.2.6.8 and 6.1.1.4'
H H 0.0000 0.0000 'International Tables Vol C Tables 4.2.6.8 and 6.1.1.4'
Cl Cl 0.1484 0.1585 'International Tables Vol C Tables 4.2.6.8 and 6.1.1.4'

loop_
_geom_angle_atom_site_label_1
_geom_angle_atom_site_label_2
_geom_angle_atom_site_label_3
_geom_angle
C12 C11 C16 116.3(17)
C12 C11 Cl11 123.9(10)
C16 C11 Cl11 119.7(19)
C11 C12 C13 121.5(15)
C11 C12 Cl12 121.8(11)
C13 C12 Cl12 116.6(15)
C14 C13 C12 121(2)
C14 C13 H13 119.3
C12 C13 H13 119.3
C13 C14 C15 118.3(17)
C13 C14 Cl14 121.0(18)
C15 C14 Cl14 120.6(8)
C14 C15 C16 119.6(15)
C14 C15 H15 120.2
C16 C15 H15 120.2
C15 C16 C11 123(2)
C15 C16 H16 118.5
C11 C16 H16 118.5
C22 C21 C26 113(3)
C22 C21 Cl21 126(3)
C26 C21 Cl21 120.7(9)
C21 C22 C23 123(3)
C21 C22 Cl22 117(3)
C23 C22 Cl22 120.1(12)
C24 C23 C22 120.7(15)
C24 C23 H23 119.7
C22 C23 H23 119.7
C25 C24 C23 121.7(17)
C25 C24 Cl24 116.2(19)
C23 C24 Cl24 121.9(8)
C24 C25 C26 116.0(19)
C24 C25 H25 122.0
C26 C25 H25 122.0
C25 C26 C21 125.4(13)
C25 C26 H26 117.3
C21 C26 H26 117.3

loop_
_geom_bond_atom_site_label_1
_geom_bond_atom_site_label_2
_geom_bond_distance
Cl11 C11 1.78(2)
Cl12 C12 1.745(16)
Cl14 C14 1.74(2)
C11 C12 1.347(16)
C11 C16 1.354(17)
C12 C13 1.350(15)
C13 C14 1.346(13)
C13 H13 0.9300
C14 C15 1.348(15)
C15 C16 1.349(14)
C15 H15 0.9300
C16 H16 0.9300
Cl21 C21 1.68(3)
Cl22 C22 1.76(3)
Cl24 C24 1.79(3)
C21 C22 1.368(14)
C21 C26 1.45(5)
C22 C23 1.374(18)
C23 C24 1.372(19)
C23 H23 0.9300
C24 C25 1.371(13)
C25 C26 1.372(19)
C25 H25 0.9300
C26 H26 0.9300

loop_
_geom_torsion_atom_site_label_1
_geom_torsion_atom_site_label_2
_geom_torsion_atom_site_label_3
_geom_torsion_atom_site_label_4
_geom_torsion
C16 C11 C12 C13 1.3(17)
Cl11 C11 C12 C13 177.2(7)
C16 C11 C12 Cl12 178.2(6)
Cl11 C11 C12 Cl12 -5.9(17)
C11 C12 C13 C14 -1.4(16)
Cl12 C12 C13 C14 -178.4(8)
C12 C13 C14 C15 1.2(15)
C12 C13 C14 Cl14 177.2(8)
C13 C14 C15 C16 -1.0(17)
Cl14 C14 C15 C16 -177.0(7)
C14 C15 C16 C11 1.0(16)
C12 C11 C16 C15 -1.1(16)
Cl11 C11 C16 C15 -177.2(9)
C26 C21 C22 C23 -0.7(18)
Cl21 C21 C22 C23 179.4(9)
C26 C21 C22 Cl22 180.0(10)
Cl21 C21 C22 Cl22 0.2(16)
C21 C22 C23 C24 1.2(17)
Cl22 C22 C23 C24 -179.6(10)
C22 C23 C24 C25 -2.0(16)
C22 C23 C24 Cl24 -177.7(7)
C23 C24 C25 C26 2.2(14)
Cl24 C24 C25 C26 178.2(7)
C24 C25 C26 C21 -1.8(16)
C22 C21 C26 C25 1.1(18)
Cl21 C21 C26 C25 -179.0(7)
